data_4066985
loop_
_publ_author_name
'Tong, Wah-Leung'
'Chan, Michael C. W.'
'Yiu, Shek-Man'

_publ_section_title
;
 Congested Cyclometalated Platinum(II) Ditopic Frameworks and Their
 Phosphorescent Responses to S-Containing Amino Acids
;
_journal_issue 23
_journal_name_full Organometallics
_journal_page_first 6377
_journal_paper_doi 10.1021/om1007488
_journal_volume 29
_journal_year 2010
_chemical_formula_sum 'C47 H45 Cl N2 O3 Pt'
_chemical_formula_weight 916.40
_chemical_name_systematic
; 
 ? 
;
_space_group_IT_number 14
_symmetry_cell_setting monoclinic
_symmetry_space_group_name_Hall '-P 2ybc'
_symmetry_space_group_name_H-M 'P 1 21/c 1'
_atom_sites_solution_hydrogens geom
_atom_sites_solution_primary direct
_atom_sites_solution_secondary difmap
_audit_creation_method SHELXL-97
_cell_angle_alpha 90.00
_cell_angle_beta 97.232(3)
_cell_angle_gamma 90.00
_cell_formula_units_Z 4
_cell_length_a 19.0174(5)
_cell_length_b 18.5397(4)
_cell_length_c 11.4462(5)
_cell_measurement_reflns_used 13361
_cell_measurement_temperature 293(2)
_cell_measurement_theta_max 28.1468
_cell_measurement_theta_min 3.1647
_cell_volume 4003.6(2)
_computing_cell_refinement 'CrysAlisPro, Oxford Diffraction Ltd'
_computing_data_collection 'CrysAlisPro, Oxford Diffraction Ltd'
_computing_data_reduction 'CrysAlisPro, Oxford Diffraction Ltd'
_computing_molecular_graphics Wingx
_computing_structure_refinement 'SHELXL-97 (Sheldrick, 1997)'
_computing_structure_solution 'SHELXS-97 (Sheldrick, 1990)'
_diffrn_ambient_temperature 293(2)
_diffrn_measured_fraction_theta_full 0.997
_diffrn_measured_fraction_theta_max 0.997
_diffrn_radiation_monochromator graphite
_diffrn_radiation_source 'fine-focus sealed tube'
_diffrn_radiation_type MoK\a
_diffrn_radiation_wavelength 0.71073
_diffrn_reflns_av_R_equivalents 0.0408
_diffrn_reflns_av_sigmaI/netI 0.0529
_diffrn_reflns_limit_h_max 22
_diffrn_reflns_limit_h_min -22
_diffrn_reflns_limit_k_max 22
_diffrn_reflns_limit_k_min -20
_diffrn_reflns_limit_l_max 13
_diffrn_reflns_limit_l_min -13
_diffrn_reflns_number 36464
_diffrn_reflns_theta_full 25.00
_diffrn_reflns_theta_max 25.00
_diffrn_reflns_theta_min 3.17
_exptl_absorpt_coefficient_mu 3.615
_exptl_absorpt_correction_T_max 1.00000
_exptl_absorpt_correction_T_min 0.76574
_exptl_absorpt_correction_type multi-scan
_exptl_absorpt_process_details 'CrysAlis RED, Oxford Diffraction Ltd'
_exptl_crystal_colour yellow
_exptl_crystal_density_diffrn 1.520
_exptl_crystal_density_method 'not measured'
_exptl_crystal_F_000 1840
_exptl_crystal_size_max 0.2
_exptl_crystal_size_mid 0.2
_exptl_crystal_size_min 0.2
_refine_diff_density_max 0.637
_refine_diff_density_min -0.554
_refine_diff_density_rms 0.065
_refine_ls_extinction_method none
_refine_ls_goodness_of_fit_ref 0.932
_refine_ls_hydrogen_treatment constr
_refine_ls_matrix_type full
_refine_ls_number_parameters 496
_refine_ls_number_reflns 7032
_refine_ls_number_restraints 0
_refine_ls_restrained_S_all 0.932
_refine_ls_R_factor_all 0.0486
_refine_ls_R_factor_gt 0.0263
_refine_ls_shift/su_max 0.007
_refine_ls_shift/su_mean 0.000
_refine_ls_structure_factor_coef Fsqd
_refine_ls_weighting_details 'calc w=1/[\s^2^(Fo^2^)+(0.0220P)^2^+0.0000P] where P=(Fo^2^+2Fc^2^)/3'
_refine_ls_weighting_scheme calc
_refine_ls_wR_factor_gt 0.0491
_refine_ls_wR_factor_ref 0.0508
_reflns_number_gt 4692
_reflns_number_total 7032
_reflns_threshold_expression >2sigma(I)
_cod_data_source_file om1007488_si_002.cif
_cod_data_source_block 0304a
_cod_depositor_comments
;
The following automatic conversions were performed:

'_refine_ls_hydrogen_treatment' value 'constrained' was replaced with
the value 'constr' as specified in the replacement file
'src/cod-tools/trunk/data/replacement-values/replacement_values.lst'.

Automatic conversion script
Id: cif_fix_values 5376 2017-05-30 11:51:03Z andrius 
;
_cod_original_sg_symbol_H-M P2(1)/c
_cod_database_code 4066985

loop_
_symmetry_equiv_pos_as_xyz
'x, y, z'
'-x, y+1/2, -z+1/2'
'-x, -y, -z'
'x, -y-1/2, z-1/2'

loop_
_atom_site_label
_atom_site_type_symbol
_atom_site_fract_x
_atom_site_fract_y
_atom_site_fract_z
_atom_site_U_iso_or_equiv
_atom_site_adp_type
_atom_site_occupancy
_atom_site_symmetry_multiplicity
_atom_site_calc_flag
_atom_site_refinement_flags
Pt1 Pt 0.957164(8) -0.116517(7) 0.577160(16) 0.04748(6) Uani 1 1 d .
Cl1 Cl 1.04507(6) -0.20894(5) 0.60532(13) 0.0825(4) Uani 1 1 d .
N1 N 0.91972(16) -0.12309(14) 0.7367(3) 0.0473(8) Uani 1 1 d .
N2 N 0.96970(16) -0.08323(15) 0.4107(3) 0.0484(9) Uani 1 1 d .
O1 O 0.64640(12) 0.06601(10) 0.5880(2) 0.0399(6) Uani 1 1 d .
O2 O 0.7801(2) -0.26868(17) 0.6052(4) 0.1030(14) Uani 1 1 d .
O3 O 0.77540(16) -0.27002(14) 0.7967(3) 0.0768(10) Uani 1 1 d .
C1 C 0.88638(18) -0.04396(16) 0.5566(4) 0.0348(9) Uani 1 1 d .
C2 C 0.84585(19) -0.03081(16) 0.6468(3) 0.0361(9) Uani 1 1 d .
C3 C 0.79510(18) 0.02365(16) 0.6327(3) 0.0354(9) Uani 1 1 d .
H3 H 0.7664 0.0320 0.6914 0.042 Uiso 1 1 calc R
C4 C 0.78707(17) 0.06609(16) 0.5302(3) 0.0323(9) Uani 1 1 d .
C5 C 0.82866(19) 0.05170(16) 0.4415(3) 0.0373(9) Uani 1 1 d .
H5 H 0.8232 0.0797 0.3736 0.045 Uiso 1 1 calc R
C6 C 0.87841(18) -0.00386(16) 0.4521(4) 0.0358(9) Uani 1 1 d .
C7 C 0.9453(2) -0.1664(2) 0.8278(5) 0.0651(14) Uani 1 1 d .
H7 H 0.9834 -0.1967 0.8195 0.078 Uiso 1 1 calc R
C8 C 0.9165(3) -0.1667(2) 0.9313(5) 0.0758(15) Uani 1 1 d .
H8 H 0.9342 -0.1975 0.9922 0.091 Uiso 1 1 calc R
C9 C 0.8615(3) -0.1217(2) 0.9443(4) 0.0694(13) Uani 1 1 d .
H9 H 0.8413 -0.1215 1.0142 0.083 Uiso 1 1 calc R
C10 C 0.8360(2) -0.07624(19) 0.8533(4) 0.0531(11) Uani 1 1 d .
H10 H 0.7984 -0.0453 0.8617 0.064 Uiso 1 1 calc R
C11 C 0.8661(2) -0.07673(17) 0.7500(4) 0.0411(10) Uani 1 1 d .
C12 C 1.0147(2) -0.1118(2) 0.3414(5) 0.0623(12) Uani 1 1 d .
H12 H 1.0451 -0.1486 0.3709 0.075 Uiso 1 1 calc R
C13 C 1.0170(2) -0.0881(3) 0.2291(5) 0.0735(15) Uani 1 1 d .
H13 H 1.0470 -0.1100 0.1816 0.088 Uiso 1 1 calc R
C14 C 0.9746(3) -0.0317(3) 0.1868(4) 0.0708(14) Uani 1 1 d .
H14 H 0.9766 -0.0142 0.1112 0.085 Uiso 1 1 calc R
C15 C 0.9292(2) -0.0015(2) 0.2574(4) 0.0527(11) Uani 1 1 d .
H15 H 0.9008 0.0372 0.2297 0.063 Uiso 1 1 calc R
C16 C 0.92551(19) -0.02797(18) 0.3690(4) 0.0418(10) Uani 1 1 d .
C17 C 0.74035(18) 0.13065(15) 0.5215(3) 0.0336(9) Uani 1 1 d .
C18 C 0.76727(19) 0.19522(16) 0.4849(3) 0.0379(9) Uani 1 1 d .
H18 H 0.8126 0.1956 0.4625 0.045 Uiso 1 1 calc R
C19 C 0.7290(2) 0.25953(16) 0.4802(3) 0.0403(10) Uani 1 1 d .
C20 C 0.6619(2) 0.25628(17) 0.5134(3) 0.0422(10) Uani 1 1 d .
H20 H 0.6353 0.2985 0.5100 0.051 Uiso 1 1 calc R
C21 C 0.63153(18) 0.19377(16) 0.5516(3) 0.0339(9) Uani 1 1 d .
C22 C 0.67199(18) 0.13137(15) 0.5537(3) 0.0321(8) Uani 1 1 d .
C23 C 0.7626(2) 0.32859(18) 0.4415(4) 0.0572(12) Uani 1 1 d .
C24 C 0.8239(3) 0.3482(3) 0.5322(5) 0.117(2) Uani 1 1 d .
H24A H 0.8065 0.3615 0.6043 0.176 Uiso 1 1 calc R
H24B H 0.8493 0.3880 0.5041 0.176 Uiso 1 1 calc R
H24C H 0.8551 0.3075 0.5461 0.176 Uiso 1 1 calc R
C25 C 0.7078(3) 0.38884(19) 0.4186(5) 0.100(2) Uani 1 1 d .
H25A H 0.6708 0.3738 0.3586 0.149 Uiso 1 1 calc R
H25B H 0.7302 0.4314 0.3929 0.149 Uiso 1 1 calc R
H25C H 0.6879 0.3992 0.4897 0.149 Uiso 1 1 calc R
C26 C 0.7921(3) 0.3155(2) 0.3247(5) 0.0823(17) Uani 1 1 d .
H26A H 0.8271 0.2780 0.3348 0.123 Uiso 1 1 calc R
H26B H 0.8134 0.3591 0.3004 0.123 Uiso 1 1 calc R
H26C H 0.7542 0.3013 0.2656 0.123 Uiso 1 1 calc R
C27 C 0.58339(18) 0.06309(17) 0.6342(3) 0.0349(9) Uani 1 1 d .
C28 C 0.56639(19) -0.00384(16) 0.6804(3) 0.0362(9) Uani 1 1 d .
C29 C 0.50470(19) -0.00888(17) 0.7307(3) 0.0429(10) Uani 1 1 d .
H29 H 0.4930 -0.0532 0.7609 0.052 Uiso 1 1 calc R
C30 C 0.45863(19) 0.04895(18) 0.7388(3) 0.0428(10) Uani 1 1 d .
C31 C 0.47829(18) 0.11319(18) 0.6910(3) 0.0419(9) Uani 1 1 d .
H31 H 0.4485 0.1528 0.6941 0.050 Uiso 1 1 calc R
C32 C 0.53981(18) 0.12231(16) 0.6385(3) 0.0353(8) Uani 1 1 d .
C33 C 0.55749(19) 0.19543(16) 0.5878(3) 0.0382(9) Uani 1 1 d .
C34 C 0.5540(2) 0.25474(18) 0.6812(4) 0.0650(13) Uani 1 1 d .
H34A H 0.5081 0.2542 0.7078 0.097 Uiso 1 1 calc R
H34B H 0.5620 0.3009 0.6473 0.097 Uiso 1 1 calc R
H34C H 0.5897 0.2460 0.7467 0.097 Uiso 1 1 calc R
C35 C 0.5036(2) 0.2125(2) 0.4807(4) 0.0602(12) Uani 1 1 d .
H35A H 0.5045 0.1751 0.4230 0.090 Uiso 1 1 calc R
H35B H 0.5153 0.2578 0.4474 0.090 Uiso 1 1 calc R
H35C H 0.4570 0.2154 0.5045 0.090 Uiso 1 1 calc R
C36 C 0.3920(2) 0.0408(2) 0.7976(4) 0.0531(11) Uani 1 1 d .
C37 C 0.3534(4) 0.1071(3) 0.8061(10) 0.266(7) Uani 1 1 d .
H37A H 0.3148 0.0990 0.8509 0.399 Uiso 1 1 calc R
H37B H 0.3352 0.1234 0.7285 0.399 Uiso 1 1 calc R
H37C H 0.3845 0.1430 0.8444 0.399 Uiso 1 1 calc R
C38 C 0.4104(3) 0.0131(3) 0.9204(5) 0.122(2) Uani 1 1 d .
H38A H 0.4441 0.0449 0.9635 0.183 Uiso 1 1 calc R
H38B H 0.4306 -0.0343 0.9179 0.183 Uiso 1 1 calc R
H38C H 0.3683 0.0108 0.9587 0.183 Uiso 1 1 calc R
C39 C 0.3453(3) -0.0177(4) 0.7389(6) 0.177(4) Uani 1 1 d .
H39A H 0.3078 -0.0279 0.7854 0.266 Uiso 1 1 calc R
H39B H 0.3729 -0.0604 0.7321 0.266 Uiso 1 1 calc R
H39C H 0.3253 -0.0019 0.6619 0.266 Uiso 1 1 calc R
C40 C 0.61482(19) -0.06671(16) 0.6804(4) 0.0371(9) Uani 1 1 d .
C41 C 0.6443(2) -0.08804(17) 0.5817(4) 0.0428(10) Uani 1 1 d .
H41 H 0.6339 -0.0624 0.5119 0.051 Uiso 1 1 calc R
C42 C 0.6890(2) -0.14703(18) 0.5851(4) 0.0467(10) Uani 1 1 d .
H42 H 0.7083 -0.1607 0.5177 0.056 Uiso 1 1 calc R
C43 C 0.70515(19) -0.18572(17) 0.6877(4) 0.0423(10) Uani 1 1 d .
C44 C 0.6757(2) -0.16563(18) 0.7861(4) 0.0515(11) Uani 1 1 d .
H44 H 0.6862 -0.1915 0.8557 0.062 Uiso 1 1 calc R
C45 C 0.6308(2) -0.10730(17) 0.7822(4) 0.0480(10) Uani 1 1 d .
H45 H 0.6107 -0.0947 0.8494 0.058 Uiso 1 1 calc R
C46 C 0.7573(2) -0.2456(2) 0.6889(5) 0.0559(12) Uani 1 1 d .
C47 C 0.8289(3) -0.3259(2) 0.8114(5) 0.102(2) Uani 1 1 d .
H47A H 0.8082 -0.3710 0.7843 0.154 Uiso 1 1 calc R
H47B H 0.8473 -0.3298 0.8931 0.154 Uiso 1 1 calc R
H47C H 0.8666 -0.3138 0.7665 0.154 Uiso 1 1 calc R

loop_
_atom_site_aniso_label
_atom_site_aniso_U_11
_atom_site_aniso_U_22
_atom_site_aniso_U_33
_atom_site_aniso_U_23
_atom_site_aniso_U_13
_atom_site_aniso_U_12
Pt1 0.03185(8) 0.03487(8) 0.07484(13) -0.00942(9) 0.00324(7) 0.00227(7)
Cl1 0.0496(7) 0.0563(6) 0.1417(13) 0.0009(7) 0.0125(8) 0.0203(5)
N1 0.0431(18) 0.0351(16) 0.062(2) 0.0015(17) -0.0009(17) -0.0006(15)
N2 0.0366(19) 0.0428(17) 0.067(3) -0.0182(17) 0.0095(18) -0.0072(15)
O1 0.0378(15) 0.0289(12) 0.0567(19) 0.0026(11) 0.0205(14) 0.0021(10)
O2 0.131(4) 0.087(2) 0.100(3) 0.007(2) 0.050(3) 0.060(2)
O3 0.080(2) 0.0595(17) 0.085(3) -0.0059(17) -0.012(2) 0.0340(16)
C1 0.032(2) 0.0315(19) 0.042(3) -0.0079(18) 0.008(2) -0.0063(15)
C2 0.037(2) 0.0303(19) 0.040(3) -0.0011(17) 0.003(2) -0.0034(16)
C3 0.035(2) 0.0332(18) 0.041(3) -0.0033(18) 0.0143(19) -0.0024(16)
C4 0.031(2) 0.0310(19) 0.037(3) -0.0027(17) 0.0107(18) -0.0004(15)
C5 0.041(2) 0.036(2) 0.036(3) -0.0004(17) 0.006(2) -0.0042(16)
C6 0.029(2) 0.0332(19) 0.046(3) -0.0129(19) 0.0111(19) -0.0050(16)
C7 0.055(3) 0.045(3) 0.088(4) 0.012(3) -0.018(3) 0.003(2)
C8 0.087(4) 0.063(3) 0.073(4) 0.028(3) -0.010(3) 0.000(3)
C9 0.086(4) 0.070(3) 0.051(3) 0.015(3) 0.005(3) -0.004(3)
C10 0.063(3) 0.050(2) 0.047(3) 0.008(2) 0.009(3) 0.003(2)
C11 0.038(2) 0.032(2) 0.052(3) -0.0012(19) -0.001(2) -0.0041(17)
C12 0.039(2) 0.066(3) 0.085(4) -0.034(3) 0.020(3) -0.001(2)
C13 0.050(3) 0.090(4) 0.086(5) -0.044(3) 0.031(3) -0.006(3)
C14 0.067(3) 0.092(3) 0.059(4) -0.026(3) 0.030(3) -0.018(3)
C15 0.046(3) 0.060(3) 0.055(3) -0.013(2) 0.019(2) -0.008(2)
C16 0.035(2) 0.035(2) 0.058(3) -0.019(2) 0.013(2) -0.0072(17)
C17 0.039(2) 0.033(2) 0.029(2) 0.0024(16) 0.0078(17) 0.0022(15)
C18 0.038(2) 0.039(2) 0.040(3) 0.0025(17) 0.0156(19) 0.0001(17)
C19 0.045(2) 0.0313(19) 0.047(3) 0.0076(17) 0.014(2) 0.0015(17)
C20 0.048(2) 0.035(2) 0.046(3) 0.0073(18) 0.014(2) 0.0098(17)
C21 0.037(2) 0.0348(19) 0.031(2) 0.0011(16) 0.0084(18) 0.0034(16)
C22 0.038(2) 0.028(2) 0.031(2) 0.0028(15) 0.0078(17) -0.0004(15)
C23 0.057(3) 0.040(2) 0.079(4) 0.011(2) 0.023(3) -0.0019(19)
C24 0.143(6) 0.075(3) 0.130(6) 0.002(3) 0.001(5) -0.055(4)
C25 0.103(4) 0.039(2) 0.172(6) 0.044(3) 0.078(4) 0.024(2)
C26 0.077(4) 0.073(3) 0.105(5) 0.048(3) 0.042(3) 0.014(2)
C27 0.033(2) 0.040(2) 0.033(3) 0.0014(17) 0.0090(18) 0.0027(16)
C28 0.036(2) 0.034(2) 0.039(3) 0.0036(17) 0.0073(19) 0.0010(16)
C29 0.042(2) 0.042(2) 0.046(3) 0.0134(18) 0.012(2) 0.0021(18)
C30 0.039(2) 0.046(2) 0.046(3) 0.0098(19) 0.013(2) 0.0057(18)
C31 0.040(2) 0.044(2) 0.044(2) 0.006(2) 0.0135(19) 0.0108(18)
C32 0.038(2) 0.0357(19) 0.033(2) 0.0028(17) 0.0077(17) 0.0027(17)
C33 0.038(2) 0.0340(19) 0.046(3) 0.0035(18) 0.016(2) 0.0067(16)
C34 0.073(3) 0.049(2) 0.081(4) -0.004(2) 0.044(3) 0.003(2)
C35 0.046(3) 0.065(2) 0.069(3) 0.031(2) 0.004(2) 0.0041(19)
C36 0.043(3) 0.065(3) 0.055(3) 0.022(2) 0.022(2) 0.003(2)
C37 0.202(8) 0.159(6) 0.503(17) 0.173(8) 0.299(11) 0.116(6)
C38 0.090(5) 0.207(6) 0.077(5) 0.021(4) 0.044(4) 0.001(4)
C39 0.092(5) 0.323(10) 0.129(7) -0.088(6) 0.063(5) -0.111(6)
C40 0.041(2) 0.0288(19) 0.043(3) 0.0001(18) 0.010(2) -0.0010(16)
C41 0.055(3) 0.0354(19) 0.039(3) 0.0032(18) 0.011(2) 0.0004(18)
C42 0.054(3) 0.041(2) 0.049(3) -0.006(2) 0.019(2) 0.0028(19)
C43 0.043(2) 0.032(2) 0.053(3) 0.000(2) 0.007(2) 0.0021(16)
C44 0.067(3) 0.041(2) 0.049(3) 0.012(2) 0.012(2) 0.013(2)
C45 0.062(3) 0.042(2) 0.043(3) 0.003(2) 0.020(2) 0.0118(19)
C46 0.052(3) 0.042(2) 0.074(4) 0.000(3) 0.009(3) 0.005(2)
C47 0.082(4) 0.066(3) 0.149(6) 0.001(3) -0.025(4) 0.044(3)

loop_
_atom_type_symbol
_atom_type_description
_atom_type_scat_dispersion_real
_atom_type_scat_dispersion_imag
_atom_type_scat_source
C C 0.0033 0.0016 'International Tables Vol C Tables 4.2.6.8 and 6.1.1.4'
N N 0.0061 0.0033 'International Tables Vol C Tables 4.2.6.8 and 6.1.1.4'
O O 0.0106 0.0060 'International Tables Vol C Tables 4.2.6.8 and 6.1.1.4'
Cl Cl 0.1484 0.1585 'International Tables Vol C Tables 4.2.6.8 and 6.1.1.4'
Pt Pt -1.7033 8.3905 'International Tables Vol C Tables 4.2.6.8 and 6.1.1.4'
H H 0.0000 0.0000 'International Tables Vol C Tables 4.2.6.8 and 6.1.1.4'

loop_
_geom_angle_atom_site_label_1
_geom_angle_atom_site_label_2
_geom_angle_atom_site_label_3
_geom_angle
C1 Pt1 N1 80.32(15)
C1 Pt1 N2 80.46(15)
N1 Pt1 N2 160.78(12)
C1 Pt1 Cl1 179.01(12)
N1 Pt1 Cl1 98.82(9)
N2 Pt1 Cl1 100.40(9)
C11 N1 C7 119.4(4)
C11 N1 Pt1 114.4(3)
C7 N1 Pt1 126.1(3)
C12 N2 C16 119.7(4)
C12 N2 Pt1 126.0(3)
C16 N2 Pt1 114.3(3)
C27 O1 C22 120.1(2)
C46 O3 C47 116.8(4)
C2 C1 C6 122.2(3)
C2 C1 Pt1 119.0(3)
C6 C1 Pt1 118.8(3)
C1 C2 C3 119.0(3)
C1 C2 C11 112.6(3)
C3 C2 C11 128.4(4)
C2 C3 C4 120.2(3)
C2 C3 H3 119.9
C4 C3 H3 119.9
C5 C4 C3 119.4(3)
C5 C4 C17 119.7(3)
C3 C4 C17 120.5(3)
C4 C5 C6 121.4(3)
C4 C5 H5 119.3
C6 C5 H5 119.3
C5 C6 C1 117.8(3)
C5 C6 C16 129.6(4)
C1 C6 C16 112.7(3)
N1 C7 C8 121.6(4)
N1 C7 H7 119.2
C8 C7 H7 119.2
C9 C8 C7 119.3(4)
C9 C8 H8 120.3
C7 C8 H8 120.3
C8 C9 C10 119.6(5)
C8 C9 H9 120.2
C10 C9 H9 120.2
C11 C10 C9 120.0(4)
C11 C10 H10 120.0
C9 C10 H10 120.0
N1 C11 C10 120.0(4)
N1 C11 C2 113.7(4)
C10 C11 C2 126.3(3)
N2 C12 C13 121.7(4)
N2 C12 H12 119.2
C13 C12 H12 119.2
C12 C13 C14 119.5(4)
C12 C13 H13 120.3
C14 C13 H13 120.3
C13 C14 C15 119.2(5)
C13 C14 H14 120.4
C15 C14 H14 120.4
C14 C15 C16 120.5(4)
C14 C15 H15 119.7
C16 C15 H15 119.7
N2 C16 C15 119.2(4)
N2 C16 C6 113.7(4)
C15 C16 C6 127.1(4)
C18 C17 C22 117.6(3)
C18 C17 C4 118.4(3)
C22 C17 C4 124.0(3)
C17 C18 C19 122.6(3)
C17 C18 H18 118.7
C19 C18 H18 118.7
C20 C19 C18 116.7(3)
C20 C19 C23 123.6(3)
C18 C19 C23 119.7(3)
C19 C20 C21 124.0(3)
C19 C20 H20 118.0
C21 C20 H20 118.0
C22 C21 C20 116.7(3)
C22 C21 C33 122.9(3)
C20 C21 C33 120.4(3)
O1 C22 C21 121.5(3)
O1 C22 C17 116.1(3)
C21 C22 C17 122.4(3)
C24 C23 C19 108.6(4)
C24 C23 C25 113.2(4)
C19 C23 C25 111.3(3)
C24 C23 C26 107.7(4)
C19 C23 C26 109.5(3)
C25 C23 C26 106.4(4)
C23 C24 H24A 109.5
C23 C24 H24B 109.5
H24A C24 H24B 109.5
C23 C24 H24C 109.5
H24A C24 H24C 109.5
H24B C24 H24C 109.5
C23 C25 H25A 109.5
C23 C25 H25B 109.5
H25A C25 H25B 109.5
C23 C25 H25C 109.5
H25A C25 H25C 109.5
H25B C25 H25C 109.5
C23 C26 H26A 109.5
C23 C26 H26B 109.5
H26A C26 H26B 109.5
C23 C26 H26C 109.5
H26A C26 H26C 109.5
H26B C26 H26C 109.5
O1 C27 C32 122.7(3)
O1 C27 C28 115.8(3)
C32 C27 C28 121.5(3)
C29 C28 C27 117.9(3)
C29 C28 C40 120.6(3)
C27 C28 C40 121.5(3)
C28 C29 C30 123.5(3)
C28 C29 H29 118.2
C30 C29 H29 118.2
C31 C30 C29 115.6(3)
C31 C30 C36 123.0(3)
C29 C30 C36 121.4(3)
C30 C31 C32 124.1(3)
C30 C31 H31 118.0
C32 C31 H31 118.0
C27 C32 C31 117.4(3)
C27 C32 C33 122.0(3)
C31 C32 C33 120.6(3)
C21 C33 C32 110.0(3)
C21 C33 C35 109.7(3)
C32 C33 C35 109.3(3)
C21 C33 C34 109.1(3)
C32 C33 C34 109.8(3)
C35 C33 C34 109.0(3)
C33 C34 H34A 109.5
C33 C34 H34B 109.5
H34A C34 H34B 109.5
C33 C34 H34C 109.5
H34A C34 H34C 109.5
H34B C34 H34C 109.5
C33 C35 H35A 109.5
C33 C35 H35B 109.5
H35A C35 H35B 109.5
C33 C35 H35C 109.5
H35A C35 H35C 109.5
H35B C35 H35C 109.5
C37 C36 C38 106.9(6)
C37 C36 C39 111.6(6)
C38 C36 C39 103.1(4)
C37 C36 C30 114.0(4)
C38 C36 C30 109.9(4)
C39 C36 C30 110.7(4)
C36 C37 H37A 109.5
C36 C37 H37B 109.5
H37A C37 H37B 109.5
C36 C37 H37C 109.5
H37A C37 H37C 109.5
H37B C37 H37C 109.5
C36 C38 H38A 109.5
C36 C38 H38B 109.5
H38A C38 H38B 109.5
C36 C38 H38C 109.5
H38A C38 H38C 109.5
H38B C38 H38C 109.5
C36 C39 H39A 109.5
C36 C39 H39B 109.5
H39A C39 H39B 109.5
C36 C39 H39C 109.5
H39A C39 H39C 109.5
H39B C39 H39C 109.5
C41 C40 C45 117.6(3)
C41 C40 C28 122.7(3)
C45 C40 C28 119.7(3)
C40 C41 C42 121.0(4)
C40 C41 H41 119.5
C42 C41 H41 119.5
C43 C42 C41 120.5(4)
C43 C42 H42 119.8
C41 C42 H42 119.8
C44 C43 C42 119.2(3)
C44 C43 C46 122.4(4)
C42 C43 C46 118.3(4)
C43 C44 C45 120.2(4)
C43 C44 H44 119.9
C45 C44 H44 119.9
C44 C45 C40 121.5(4)
C44 C45 H45 119.2
C40 C45 H45 119.2
O2 C46 O3 123.8(4)
O2 C46 C43 125.1(5)
O3 C46 C43 111.1(4)
O3 C47 H47A 109.5
O3 C47 H47B 109.5
H47A C47 H47B 109.5
O3 C47 H47C 109.5
H47A C47 H47C 109.5
H47B C47 H47C 109.5

loop_
_geom_bond_atom_site_label_1
_geom_bond_atom_site_label_2
_geom_bond_distance
Pt1 C1 1.897(3)
Pt1 N1 2.046(3)
Pt1 N2 2.045(3)
Pt1 Cl1 2.3873(10)
N1 C11 1.357(4)
N1 C7 1.357(5)
N2 C12 1.347(5)
N2 C16 1.372(5)
O1 C27 1.371(4)
O1 C22 1.381(3)
O2 C46 1.180(5)
O3 C46 1.318(5)
O3 C47 1.447(4)
C1 C2 1.386(5)
C1 C6 1.400(5)
C2 C3 1.392(4)
C2 C11 1.468(5)
C3 C4 1.405(5)
C3 H3 0.9300
C4 C5 1.389(5)
C4 C17 1.487(4)
C5 C6 1.394(4)
C5 H5 0.9300
C6 C16 1.456(5)
C7 C8 1.367(6)
C7 H7 0.9300
C8 C9 1.361(6)
C8 H8 0.9300
C9 C10 1.380(5)
C9 H9 0.9300
C10 C11 1.377(5)
C10 H10 0.9300
C12 C13 1.365(6)
C12 H12 0.9300
C13 C14 1.369(6)
C13 H13 0.9300
C14 C15 1.375(6)
C14 H14 0.9300
C15 C16 1.378(5)
C15 H15 0.9300
C17 C18 1.387(4)
C17 C22 1.396(4)
C18 C19 1.394(4)
C18 H18 0.9300
C19 C20 1.379(5)
C19 C23 1.521(5)
C20 C21 1.389(4)
C20 H20 0.9300
C21 C22 1.388(4)
C21 C33 1.517(5)
C23 C24 1.505(6)
C23 C25 1.528(5)
C23 C26 1.533(6)
C24 H24A 0.9600
C24 H24B 0.9600
C24 H24C 0.9600
C25 H25A 0.9600
C25 H25B 0.9600
C25 H25C 0.9600
C26 H26A 0.9600
C26 H26B 0.9600
C26 H26C 0.9600
C27 C32 1.380(4)
C27 C28 1.402(4)
C28 C29 1.374(5)
C28 C40 1.486(5)
C29 C30 1.395(5)
C29 H29 0.9300
C30 C31 1.382(4)
C30 C36 1.516(5)
C31 C32 1.391(5)
C31 H31 0.9300
C32 C33 1.529(4)
C33 C35 1.529(5)
C33 C34 1.541(5)
C34 H34A 0.9600
C34 H34B 0.9600
C34 H34C 0.9600
C35 H35A 0.9600
C35 H35B 0.9600
C35 H35C 0.9600
C36 C37 1.440(6)
C36 C38 1.498(6)
C36 C39 1.505(6)
C37 H37A 0.9600
C37 H37B 0.9600
C37 H37C 0.9600
C38 H38A 0.9600
C38 H38B 0.9600
C38 H38C 0.9600
C39 H39A 0.9600
C39 H39B 0.9600
C39 H39C 0.9600
C40 C41 1.380(5)
C40 C45 1.389(5)
C41 C42 1.383(5)
C41 H41 0.9300
C42 C43 1.377(5)
C42 H42 0.9300
C43 C44 1.371(5)
C43 C46 1.488(5)
C44 C45 1.375(5)
C44 H44 0.9300
C45 H45 0.9300
C47 H47A 0.9600
C47 H47B 0.9600
C47 H47C 0.9600

loop_
_geom_torsion_atom_site_label_1
_geom_torsion_atom_site_label_2
_geom_torsion_atom_site_label_3
_geom_torsion_atom_site_label_4
_geom_torsion
C1 Pt1 N1 C11 0.6(2)
N2 Pt1 N1 C11 2.0(5)
Cl1 Pt1 N1 C11 -178.9(2)
C1 Pt1 N1 C7 -176.7(3)
N2 Pt1 N1 C7 -175.4(3)
Cl1 Pt1 N1 C7 3.8(3)
C1 Pt1 N2 C12 -176.9(3)
N1 Pt1 N2 C12 -178.2(3)
Cl1 Pt1 N2 C12 2.6(3)
C1 Pt1 N2 C16 1.2(2)
N1 Pt1 N2 C16 -0.1(5)
Cl1 Pt1 N2 C16 -179.3(2)
N1 Pt1 C1 C2 -0.9(2)
N2 Pt1 C1 C2 179.6(3)
Cl1 Pt1 C1 C2 29(7)
N1 Pt1 C1 C6 177.1(3)
N2 Pt1 C1 C6 -2.5(2)
Cl1 Pt1 C1 C6 -153(6)
C6 C1 C2 C3 0.6(5)
Pt1 C1 C2 C3 178.4(2)
C6 C1 C2 C11 -176.9(3)
Pt1 C1 C2 C11 1.0(4)
C1 C2 C3 C4 -2.2(5)
C11 C2 C3 C4 174.8(3)
C2 C3 C4 C5 2.0(5)
C2 C3 C4 C17 -171.4(3)
C3 C4 C5 C6 -0.2(5)
C17 C4 C5 C6 173.3(3)
C4 C5 C6 C1 -1.4(5)
C4 C5 C6 C16 178.7(3)
C2 C1 C6 C5 1.2(5)
Pt1 C1 C6 C5 -176.6(2)
C2 C1 C6 C16 -178.9(3)
Pt1 C1 C6 C16 3.2(4)
C11 N1 C7 C8 2.7(6)
Pt1 N1 C7 C8 179.9(3)
N1 C7 C8 C9 -1.2(7)
C7 C8 C9 C10 -0.2(7)
C8 C9 C10 C11 0.0(6)
C7 N1 C11 C10 -2.9(5)
Pt1 N1 C11 C10 179.6(3)
C7 N1 C11 C2 177.3(3)
Pt1 N1 C11 C2 -0.2(4)
C9 C10 C11 N1 1.6(6)
C9 C10 C11 C2 -178.7(3)
C1 C2 C11 N1 -0.5(4)
C3 C2 C11 N1 -177.6(3)
C1 C2 C11 C10 179.8(3)
C3 C2 C11 C10 2.6(6)
C16 N2 C12 C13 -1.2(5)
Pt1 N2 C12 C13 176.8(3)
N2 C12 C13 C14 2.8(6)
C12 C13 C14 C15 -1.8(6)
C13 C14 C15 C16 -0.9(6)
C12 N2 C16 C15 -1.5(5)
Pt1 N2 C16 C15 -179.7(3)
C12 N2 C16 C6 178.3(3)
Pt1 N2 C16 C6 0.1(3)
C14 C15 C16 N2 2.5(5)
C14 C15 C16 C6 -177.3(3)
C5 C6 C16 N2 177.8(3)
C1 C6 C16 N2 -2.0(4)
C5 C6 C16 C15 -2.3(6)
C1 C6 C16 C15 177.8(3)
C5 C4 C17 C18 -43.3(5)
C3 C4 C17 C18 130.1(3)
C5 C4 C17 C22 140.2(3)
C3 C4 C17 C22 -46.4(5)
C22 C17 C18 C19 0.4(5)
C4 C17 C18 C19 -176.3(3)
C17 C18 C19 C20 -0.4(6)
C17 C18 C19 C23 178.7(4)
C18 C19 C20 C21 0.7(6)
C23 C19 C20 C21 -178.3(4)
C19 C20 C21 C22 -1.1(6)
C19 C20 C21 C33 179.3(4)
C27 O1 C22 C21 -7.8(5)
C27 O1 C22 C17 172.3(3)
C20 C21 C22 O1 -178.7(3)
C33 C21 C22 O1 0.9(5)
C20 C21 C22 C17 1.1(5)
C33 C21 C22 C17 -179.3(3)
C18 C17 C22 O1 179.0(3)
C4 C17 C22 O1 -4.4(5)
C18 C17 C22 C21 -0.8(5)
C4 C17 C22 C21 175.7(3)
C20 C19 C23 C24 112.9(5)
C18 C19 C23 C24 -66.1(5)
C20 C19 C23 C25 -12.4(6)
C18 C19 C23 C25 168.5(4)
C20 C19 C23 C26 -129.8(4)
C18 C19 C23 C26 51.2(5)
C22 O1 C27 C32 6.3(5)
C22 O1 C27 C28 -172.0(3)
O1 C27 C28 C29 178.2(3)
C32 C27 C28 C29 -0.2(5)
O1 C27 C28 C40 1.0(5)
C32 C27 C28 C40 -177.3(3)
C27 C28 C29 C30 -0.4(6)
C40 C28 C29 C30 176.8(3)
C28 C29 C30 C31 0.8(6)
C28 C29 C30 C36 -178.7(4)
C29 C30 C31 C32 -0.7(6)
C36 C30 C31 C32 178.8(4)
O1 C27 C32 C31 -178.0(3)
C28 C27 C32 C31 0.3(5)
O1 C27 C32 C33 2.2(5)
C28 C27 C32 C33 -179.6(3)
C30 C31 C32 C27 0.2(5)
C30 C31 C32 C33 -180.0(3)
C22 C21 C33 C32 6.5(5)
C20 C21 C33 C32 -173.9(3)
C22 C21 C33 C35 -113.7(4)
C20 C21 C33 C35 65.9(4)
C22 C21 C33 C34 127.0(4)
C20 C21 C33 C34 -53.4(4)
C27 C32 C33 C21 -8.0(5)
C31 C32 C33 C21 172.1(3)
C27 C32 C33 C35 112.5(4)
C31 C32 C33 C35 -67.4(4)
C27 C32 C33 C34 -128.0(4)
C31 C32 C33 C34 52.1(4)
C31 C30 C36 C37 -3.9(8)
C29 C30 C36 C37 175.6(6)
C31 C30 C36 C38 -123.9(4)
C29 C30 C36 C38 55.6(5)
C31 C30 C36 C39 122.9(5)
C29 C30 C36 C39 -57.6(6)
C29 C28 C40 C41 134.1(4)
C27 C28 C40 C41 -48.8(5)
C29 C28 C40 C45 -44.6(5)
C27 C28 C40 C45 132.5(4)
C45 C40 C41 C42 -1.0(5)
C28 C40 C41 C42 -179.8(3)
C40 C41 C42 C43 -0.1(5)
C41 C42 C43 C44 0.8(5)
C41 C42 C43 C46 -175.9(3)
C42 C43 C44 C45 -0.2(6)
C46 C43 C44 C45 176.3(4)
C43 C44 C45 C40 -1.0(6)
C41 C40 C45 C44 1.6(5)
C28 C40 C45 C44 -179.6(3)
C47 O3 C46 O2 3.1(7)
C47 O3 C46 C43 -176.7(3)
C44 C43 C46 O2 173.9(5)
C42 C43 C46 O2 -9.5(7)
C44 C43 C46 O3 -6.2(5)
C42 C43 C46 O3 170.3(3)
